data_4063092
_journal_name_full Organometallics
_journal_year 2004
_chemical_formula_sum 'C59 H58 O2 S2 Yb2'
_chemical_formula_weight 1209.25
_space_group_IT_number 2
_symmetry_cell_setting triclinic
_symmetry_space_group_name_Hall '-P 1'
_symmetry_space_group_name_H-M 'P -1'
_cell_angle_alpha 74.965(4)
_cell_angle_beta 75.952(4)
_cell_angle_gamma 67.469(4)
_cell_formula_units_Z 2
_cell_length_a 11.957(4)
_cell_length_b 12.337(4)
_cell_length_c 19.107(6)
_cell_measurement_temperature 293(2)
_cell_volume 2481.6(13)
_diffrn_ambient_temperature 293(2)
_exptl_crystal_density_diffrn 1.618
_cod_depositor_comments
;
The following automatic conversions were performed:
'_symmetry_cell_setting' value 'Triclinic' changed to 'triclinic'
according to '/home/saulius/struct/CIF-dictionaries/cif_core.dic'
dictionary named 'cif_core.dic' version 2.4.1 from 2010-06-29.

Automatic conversion script
Id: cif_fix_enum 1527 2010-12-29 10:47:43Z saulius 
;
_cod_database_code 4063092

loop_
_symmetry_equiv_pos_as_xyz
'x, y, z'
'-x, -y, -z'

loop_
_atom_site_label
_atom_site_type_symbol
_atom_site_fract_x
_atom_site_fract_y
_atom_site_fract_z
_atom_site_U_iso_or_equiv
_atom_site_adp_type
_atom_site_occupancy
_atom_site_symmetry_multiplicity
_atom_site_calc_flag
_atom_site_refinement_flags
_atom_site_disorder_assembly
_atom_site_disorder_group
Yb1 Yb 0.145074(16) 0.740637(16) 0.201797(10) 0.02955(6) Uani 1 1 d . . .
Yb2 Yb -0.142107(16) 0.660614(15) 0.293920(10) 0.02945(6) Uani 1 1 d . . .
S1 S 0.03902(10) 0.46441(10) 0.37100(6) 0.0357(3) Uani 1 1 d . . .
S2 S -0.01338(11) 0.97540(10) 0.22935(7) 0.0406(3) Uani 1 1 d . . .
O1 O 0.0716(2) 0.5849(2) 0.24363(16) 0.0289(6) Uani 1 1 d . . .
O2 O -0.0718(2) 0.8052(2) 0.21508(16) 0.0304(7) Uani 1 1 d . . .
C1 C -0.2779(6) 0.6729(5) 0.4241(3) 0.0609(16) Uani 1 1 d . . .
H1A H -0.3111 0.6111 0.4539 0.073 Uiso 1 1 calc R . .
C2 C -0.3393(5) 0.7701(6) 0.3791(4) 0.0660(17) Uani 1 1 d . . .
H2A H -0.4237 0.7893 0.3718 0.079 Uiso 1 1 calc R . .
C3 C -0.2755(7) 0.8452(5) 0.3553(4) 0.075(2) Uani 1 1 d . . .
H3A H -0.3064 0.9278 0.3292 0.090 Uiso 1 1 calc R . .
C4 C -0.1701(7) 0.7949(8) 0.3873(4) 0.087(3) Uani 1 1 d . . .
H4A H -0.1143 0.8352 0.3884 0.104 Uiso 1 1 calc R . .
C5 C -0.1766(6) 0.6848(7) 0.4322(4) 0.077(2) Uani 1 1 d . . .
H5A H -0.1235 0.6342 0.4685 0.093 Uiso 1 1 calc R . .
C6 C -0.2275(5) 0.4900(4) 0.2959(3) 0.0485(13) Uani 1 1 d . . .
H6A H -0.2320 0.4246 0.3372 0.058 Uiso 1 1 calc R . .
C7 C -0.3227(5) 0.5970(5) 0.2810(3) 0.0474(13) Uani 1 1 d . . .
H7A H -0.4053 0.6187 0.3098 0.057 Uiso 1 1 calc R . .
C8 C -0.2868(5) 0.6595(5) 0.2122(3) 0.0456(12) Uani 1 1 d . . .
H8A H -0.3408 0.7302 0.1841 0.055 Uiso 1 1 calc R . .
C9 C -0.1693(5) 0.5885(4) 0.1848(3) 0.0442(12) Uani 1 1 d . . .
H9A H -0.1273 0.6019 0.1342 0.053 Uiso 1 1 calc R . .
C10 C -0.1327(5) 0.4841(4) 0.2370(3) 0.0448(12) Uani 1 1 d . . .
H10A H -0.0603 0.4132 0.2291 0.054 Uiso 1 1 calc R . .
C11 C 0.1217(4) 0.4732(4) 0.2791(2) 0.0308(10) Uani 1 1 d . . .
C12 C 0.2130(4) 0.3826(4) 0.2521(3) 0.0329(10) Uani 1 1 d . . .
C13 C 0.2816(4) 0.2740(4) 0.3018(3) 0.0358(10) Uani 1 1 d . . .
C14 C 0.3213(5) 0.2823(5) 0.3621(3) 0.0500(13) Uani 1 1 d . . .
H14 H 0.3048 0.3573 0.3721 0.060 Uiso 1 1 calc R . .
C15 C 0.3851(5) 0.1814(5) 0.4079(3) 0.0637(17) Uani 1 1 d . . .
H15 H 0.4087 0.1889 0.4489 0.076 Uiso 1 1 calc R . .
C16 C 0.4132(6) 0.0700(5) 0.3921(4) 0.0708(19) Uani 1 1 d . . .
H16 H 0.4565 0.0019 0.4222 0.085 Uiso 1 1 calc R . .
C17 C 0.3768(6) 0.0601(5) 0.3316(4) 0.0663(18) Uani 1 1 d . . .
H17 H 0.3962 -0.0150 0.3209 0.080 Uiso 1 1 calc R . .
C18 C 0.3119(5) 0.1602(4) 0.2869(3) 0.0484(13) Uani 1 1 d . . .
H18 H 0.2880 0.1519 0.2463 0.058 Uiso 1 1 calc R . .
C19 C 0.2540(4) 0.3850(4) 0.1721(3) 0.0356(10) Uani 1 1 d . . .
C20 C 0.3773(4) 0.3367(4) 0.1426(3) 0.0470(13) Uani 1 1 d . . .
H20 H 0.4362 0.3065 0.1732 0.056 Uiso 1 1 calc R . .
C21 C 0.4133(5) 0.3331(5) 0.0691(3) 0.0581(15) Uani 1 1 d . . .
H21 H 0.4962 0.3011 0.0507 0.070 Uiso 1 1 calc R . .
C22 C 0.3287(5) 0.3759(5) 0.0225(3) 0.0541(14) Uani 1 1 d . . .
H22 H 0.3538 0.3725 -0.0271 0.065 Uiso 1 1 calc R . .
C23 C 0.2070(5) 0.4239(5) 0.0498(3) 0.0505(13) Uani 1 1 d . . .
H23 H 0.1490 0.4532 0.0186 0.061 Uiso 1 1 calc R . .
C24 C 0.1696(5) 0.4291(4) 0.1239(3) 0.0429(12) Uani 1 1 d . . .
H24 H 0.0866 0.4625 0.1417 0.052 Uiso 1 1 calc R . .
C25 C 0.0177(5) 0.3198(4) 0.4004(3) 0.0502(14) Uani 1 1 d . . .
H25A H -0.0069 0.3012 0.3615 0.060 Uiso 1 1 calc R . .
H25B H 0.0938 0.2577 0.4121 0.060 Uiso 1 1 calc R . .
C26 C -0.0810(5) 0.3268(5) 0.4677(3) 0.0573(15) Uani 1 1 d . . .
H26A H -0.0587 0.3516 0.5045 0.086 Uiso 1 1 calc R . .
H26B H -0.0892 0.2497 0.4868 0.086 Uiso 1 1 calc R . .
H26C H -0.1576 0.3836 0.4545 0.086 Uiso 1 1 calc R . .
C27 C 0.1329(5) 0.7320(4) 0.0705(2) 0.0420(12) Uani 1 1 d . . .
H27A H 0.0787 0.6998 0.0578 0.050 Uiso 1 1 calc R . .
C28 C 0.2558(5) 0.6691(5) 0.0790(3) 0.0453(12) Uani 1 1 d . . .
H28A H 0.3010 0.5859 0.0734 0.054 Uiso 1 1 calc R . .
C29 C 0.3079(5) 0.7513(5) 0.0807(3) 0.0508(13) Uani 1 1 d . . .
H29A H 0.3955 0.7342 0.0791 0.061 Uiso 1 1 calc R . .
C30 C 0.2187(5) 0.8647(5) 0.0741(3) 0.0511(14) Uani 1 1 d . . .
H30A H 0.2329 0.9401 0.0675 0.061 Uiso 1 1 calc R . .
C31 C 0.1100(5) 0.8531(5) 0.0672(3) 0.0471(13) Uani 1 1 d . . .
H31A H 0.0361 0.9191 0.0537 0.056 Uiso 1 1 calc R . .
C32 C 0.3240(5) 0.6066(6) 0.2752(4) 0.0620(16) Uani 1 1 d . . .
H32A H 0.3742 0.5235 0.2715 0.074 Uiso 1 1 calc R . .
C33 C 0.3578(5) 0.7050(8) 0.2406(3) 0.073(2) Uani 1 1 d . . .
H33A H 0.4343 0.7036 0.2068 0.088 Uiso 1 1 calc R . .
C34 C 0.2751(7) 0.8015(6) 0.2700(4) 0.072(2) Uani 1 1 d . . .
H34A H 0.2830 0.8803 0.2611 0.086 Uiso 1 1 calc R . .
C35 C 0.1923(5) 0.7604(5) 0.3251(3) 0.0552(15) Uani 1 1 d . . .
H35A H 0.1328 0.8056 0.3616 0.066 Uiso 1 1 calc R . .
C36 C 0.2234(5) 0.6424(5) 0.3277(3) 0.0501(13) Uani 1 1 d . . .
H36A H 0.1902 0.5884 0.3669 0.060 Uiso 1 1 calc R . .
C37 C -0.1169(4) 0.9261(4) 0.2023(2) 0.0286(9) Uani 1 1 d . . .
C38 C -0.2178(4) 0.9995(4) 0.1740(2) 0.0297(9) Uani 1 1 d . . .
C39 C -0.2862(4) 0.9585(4) 0.1373(3) 0.0339(10) Uani 1 1 d . . .
C40 C -0.4130(5) 0.9995(4) 0.1505(3) 0.0534(14) Uani 1 1 d . . .
H40 H -0.4549 1.0494 0.1845 0.064 Uiso 1 1 calc R . .
C41 C -0.4790(6) 0.9668(5) 0.1131(4) 0.0666(18) Uani 1 1 d . . .
H41 H -0.5643 0.9940 0.1229 0.080 Uiso 1 1 calc R . .
C42 C -0.4182(6) 0.8952(5) 0.0626(4) 0.0682(19) Uani 1 1 d . . .
H42 H -0.4620 0.8737 0.0377 0.082 Uiso 1 1 calc R . .
C43 C -0.2922(6) 0.8546(5) 0.0485(3) 0.0553(14) Uani 1 1 d . . .
H43 H -0.2507 0.8060 0.0138 0.066 Uiso 1 1 calc R . .
C44 C -0.2273(5) 0.8861(4) 0.0858(3) 0.0443(12) Uani 1 1 d . . .
H44 H -0.1421 0.8580 0.0759 0.053 Uiso 1 1 calc R . .
C45 C -0.2670(4) 1.1294(4) 0.1782(2) 0.0319(10) Uani 1 1 d . . .
C46 C -0.2788(4) 1.2153(4) 0.1148(3) 0.0409(11) Uani 1 1 d . . .
H46 H -0.2617 1.1919 0.0698 0.049 Uiso 1 1 calc R . .
C47 C -0.3151(5) 1.3344(4) 0.1171(3) 0.0534(14) Uani 1 1 d . . .
H47 H -0.3201 1.3904 0.0736 0.064 Uiso 1 1 calc R . .
C48 C -0.3442(5) 1.3712(5) 0.1830(4) 0.0587(15) Uani 1 1 d . . .
H48 H -0.3674 1.4518 0.1844 0.070 Uiso 1 1 calc R . .
C49 C -0.3390(5) 1.2887(5) 0.2467(3) 0.0567(15) Uani 1 1 d . . .
H49 H -0.3612 1.3133 0.2917 0.068 Uiso 1 1 calc R . .
C50 C -0.3007(5) 1.1680(5) 0.2441(3) 0.0464(12) Uani 1 1 d . . .
H50 H -0.2977 1.1124 0.2877 0.056 Uiso 1 1 calc R . .
C51 C 0.0049(5) 1.1040(5) 0.1619(4) 0.0639(17) Uani 1 1 d . . .
H51A H 0.0265 1.0852 0.1130 0.077 Uiso 1 1 calc R . .
H51B H -0.0718 1.1706 0.1640 0.077 Uiso 1 1 calc R . .
C52 C 0.1018(8) 1.1371(7) 0.1766(5) 0.113(3) Uani 1 1 d . . .
H52A H 0.0720 1.1741 0.2191 0.169 Uiso 1 1 calc R . .
H52B H 0.1244 1.1922 0.1350 0.169 Uiso 1 1 calc R . .
H52C H 0.1722 1.0668 0.1852 0.169 Uiso 1 1 calc R . .
C53 C 0.102(3) -0.0325(13) 0.5341(14) 0.294(18) Uani 1 1 d D . .
C54 C 0.0988(13) 0.0037(13) 0.4642(13) 0.184(9) Uani 1 1 d D . .
C55 C 0.028(3) 0.018(2) 0.4191(11) 0.43(3) Uani 1 1 d D . .
C56 C -0.095(3) 0.058(4) 0.4183(14) 0.28(3) Uani 0.50 1 d PD . .
C57 C 0.4905(10) 0.4660(15) 0.4364(6) 0.165(7) Uani 1 1 d D . .
C58 C 0.4284(9) 0.5827(13) 0.4485(6) 0.139(5) Uani 1 1 d D . .
C59 C 0.4384(9) 0.6146(13) 0.5129(8) 0.165(6) Uani 1 1 d D . .
C60 C 0.385(2) 0.7246(18) 0.5250(14) 0.146(10) Uani 0.50 1 d PD . .

loop_
_atom_site_aniso_label
_atom_site_aniso_U_11
_atom_site_aniso_U_22
_atom_site_aniso_U_33
_atom_site_aniso_U_23
_atom_site_aniso_U_13
_atom_site_aniso_U_12
Yb1 0.02762(11) 0.03184(11) 0.02869(11) -0.00439(8) -0.00183(8) -0.01206(8)
Yb2 0.02579(10) 0.02722(10) 0.03297(12) -0.00566(8) -0.00026(8) -0.00914(8)
S1 0.0357(6) 0.0325(6) 0.0307(6) -0.0042(5) -0.0003(5) -0.0069(5)
S2 0.0413(7) 0.0353(6) 0.0508(8) -0.0109(6) -0.0132(6) -0.0136(5)
O1 0.0269(15) 0.0239(14) 0.0320(17) -0.0030(12) -0.0020(13) -0.0073(12)
O2 0.0305(16) 0.0220(14) 0.0342(17) -0.0043(12) -0.0019(13) -0.0067(12)
C1 0.072(4) 0.051(3) 0.050(4) -0.013(3) 0.015(3) -0.024(3)
C2 0.040(3) 0.077(4) 0.070(4) -0.034(4) 0.007(3) -0.006(3)
C3 0.092(5) 0.035(3) 0.061(4) -0.015(3) 0.032(4) -0.005(3)
C4 0.070(5) 0.127(7) 0.099(6) -0.092(6) 0.051(4) -0.065(5)
C5 0.071(5) 0.089(5) 0.048(4) -0.037(4) -0.018(3) 0.021(4)
C6 0.056(3) 0.044(3) 0.053(3) 0.003(2) -0.014(3) -0.031(3)
C7 0.034(3) 0.061(3) 0.054(3) -0.011(3) -0.003(2) -0.026(2)
C8 0.043(3) 0.049(3) 0.048(3) 0.001(2) -0.018(2) -0.019(2)
C9 0.050(3) 0.052(3) 0.040(3) -0.011(2) -0.006(2) -0.026(3)
C10 0.045(3) 0.035(3) 0.064(4) -0.018(2) -0.013(3) -0.016(2)
C11 0.029(2) 0.029(2) 0.033(3) -0.0042(19) -0.0048(19) -0.0111(18)
C12 0.031(2) 0.028(2) 0.036(3) -0.0080(19) -0.0013(19) -0.0070(18)
C13 0.029(2) 0.032(2) 0.037(3) -0.007(2) 0.001(2) -0.0045(19)
C14 0.045(3) 0.045(3) 0.051(3) -0.014(3) -0.012(3) 0.001(2)
C15 0.057(4) 0.060(4) 0.055(4) -0.012(3) -0.020(3) 0.010(3)
C16 0.062(4) 0.051(4) 0.064(4) -0.002(3) -0.014(3) 0.015(3)
C17 0.074(4) 0.030(3) 0.070(4) -0.006(3) -0.008(3) 0.005(3)
C18 0.054(3) 0.032(3) 0.049(3) -0.007(2) -0.010(3) -0.003(2)
C19 0.037(3) 0.026(2) 0.040(3) -0.008(2) -0.003(2) -0.0078(19)
C20 0.038(3) 0.050(3) 0.041(3) -0.008(2) -0.001(2) -0.006(2)
C21 0.050(3) 0.058(4) 0.049(4) -0.017(3) 0.010(3) -0.007(3)
C22 0.074(4) 0.048(3) 0.039(3) -0.019(3) 0.009(3) -0.023(3)
C23 0.064(4) 0.046(3) 0.044(3) -0.011(2) -0.016(3) -0.017(3)
C24 0.041(3) 0.041(3) 0.045(3) -0.011(2) -0.002(2) -0.013(2)
C25 0.047(3) 0.037(3) 0.052(3) 0.005(2) 0.001(3) -0.013(2)
C26 0.055(3) 0.062(4) 0.046(3) 0.008(3) 0.000(3) -0.027(3)
C27 0.061(3) 0.045(3) 0.026(3) -0.008(2) -0.004(2) -0.026(3)
C28 0.051(3) 0.045(3) 0.032(3) -0.012(2) 0.009(2) -0.014(2)
C29 0.043(3) 0.069(4) 0.036(3) -0.009(3) 0.011(2) -0.026(3)
C30 0.073(4) 0.054(3) 0.032(3) -0.005(2) 0.008(3) -0.040(3)
C31 0.061(3) 0.046(3) 0.024(3) 0.000(2) -0.002(2) -0.016(3)
C32 0.047(3) 0.070(4) 0.066(4) -0.021(3) -0.031(3) 0.001(3)
C33 0.037(3) 0.135(7) 0.050(4) -0.003(4) -0.014(3) -0.037(4)
C34 0.093(5) 0.065(4) 0.086(5) 0.015(4) -0.057(4) -0.050(4)
C35 0.059(4) 0.063(4) 0.049(3) -0.024(3) -0.022(3) -0.009(3)
C36 0.054(3) 0.059(3) 0.043(3) 0.005(3) -0.023(3) -0.027(3)
C37 0.033(2) 0.029(2) 0.025(2) -0.0077(18) 0.0004(18) -0.0132(18)
C38 0.032(2) 0.028(2) 0.029(2) -0.0063(18) -0.0022(19) -0.0101(18)
C39 0.036(2) 0.027(2) 0.036(3) -0.0001(19) -0.010(2) -0.0092(19)
C40 0.047(3) 0.041(3) 0.074(4) -0.018(3) -0.021(3) -0.005(2)
C41 0.054(4) 0.058(4) 0.092(5) -0.003(4) -0.037(4) -0.016(3)
C42 0.097(5) 0.049(3) 0.077(5) 0.003(3) -0.058(4) -0.029(3)
C43 0.082(4) 0.051(3) 0.046(3) -0.010(3) -0.016(3) -0.033(3)
C44 0.056(3) 0.045(3) 0.035(3) -0.009(2) -0.005(2) -0.020(2)
C45 0.033(2) 0.028(2) 0.033(3) -0.0076(19) -0.0040(19) -0.0076(18)
C46 0.049(3) 0.034(2) 0.035(3) -0.006(2) -0.005(2) -0.009(2)
C47 0.068(4) 0.033(3) 0.052(4) 0.003(2) -0.012(3) -0.014(3)
C48 0.066(4) 0.035(3) 0.074(4) -0.019(3) -0.011(3) -0.009(3)
C49 0.070(4) 0.051(3) 0.049(4) -0.029(3) -0.003(3) -0.012(3)
C50 0.054(3) 0.043(3) 0.038(3) -0.011(2) -0.004(2) -0.011(2)
C51 0.061(4) 0.047(3) 0.090(5) 0.000(3) -0.015(3) -0.032(3)
C52 0.125(7) 0.098(6) 0.153(9) -0.008(6) -0.040(6) -0.079(6)
C53 0.65(5) 0.082(9) 0.128(13) -0.064(11) -0.08(2) -0.053(16)
C54 0.178(12) 0.106(9) 0.27(3) -0.106(14) 0.126(14) -0.099(9)
C55 0.85(8) 0.122(15) 0.22(3) -0.136(18) 0.27(4) -0.21(3)
C56 0.61(8) 0.17(4) 0.067(16) -0.11(2) 0.13(3) -0.21(5)
C57 0.071(7) 0.305(19) 0.099(9) 0.061(11) -0.018(7) -0.104(10)
C58 0.082(7) 0.280(17) 0.069(7) 0.027(9) -0.020(6) -0.111(9)
C59 0.086(8) 0.269(17) 0.138(12) 0.035(13) 0.006(8) -0.121(11)
C60 0.117(18) 0.135(18) 0.20(3) -0.048(19) 0.033(16) -0.081(16)

loop_
_geom_bond_atom_site_label_1
_geom_bond_atom_site_label_2
_geom_bond_distance
_geom_bond_site_symmetry_2
_geom_bond_publ_flag
Yb1 O1 2.293(3) . ?
Yb1 O2 2.372(3) . ?
Yb1 C27 2.579(5) . ?
Yb1 C28 2.590(5) . ?
Yb1 C32 2.612(5) . ?
Yb1 C36 2.616(5) . ?
Yb1 C31 2.634(5) . ?
Yb1 C35 2.643(5) . ?
Yb1 C29 2.648(5) . ?
Yb1 C34 2.659(5) . ?
Yb1 C33 2.665(5) . ?
Yb1 C30 2.669(5) . ?
Yb1 S2 2.890(4) . ?
Yb2 O2 2.302(3) . ?
Yb2 O1 2.402(3) . ?
Yb2 C9 2.599(5) . ?
Yb2 C8 2.602(5) . ?
Yb2 C3 2.608(5) . ?
Yb2 C4 2.618(6) . ?
Yb2 C2 2.621(5) . ?
Yb2 C1 2.625(6) . ?
Yb2 C10 2.631(5) . ?
Yb2 C7 2.645(5) . ?
Yb2 C5 2.650(6) . ?
Yb2 C6 2.657(5) . ?
Yb2 S1 2.898(4) . ?
S1 C11 1.793(5) . ?
S1 C25 1.822(5) . ?
S2 C37 1.794(4) . ?
S2 C51 1.815(6) . ?
O1 C11 1.340(5) . ?
O2 C37 1.354(5) . ?
C1 C5 1.323(9) . ?
C1 C2 1.347(8) . ?
C2 C3 1.343(9) . ?
C3 C4 1.386(10) . ?
C4 C5 1.425(10) . ?
C6 C10 1.385(7) . ?
C6 C7 1.389(7) . ?
C7 C8 1.400(7) . ?
C8 C9 1.398(7) . ?
C9 C10 1.399(7) . ?
C11 C12 1.340(6) . ?
C12 C19 1.485(6) . ?
C12 C13 1.497(6) . ?
C13 C14 1.389(7) . ?
C13 C18 1.397(6) . ?
C14 C15 1.389(7) . ?
C15 C16 1.380(8) . ?
C16 C17 1.378(9) . ?
C17 C18 1.378(7) . ?
C19 C24 1.390(6) . ?
C19 C20 1.394(6) . ?
C20 C21 1.371(7) . ?
C21 C22 1.370(8) . ?
C22 C23 1.369(7) . ?
C23 C24 1.388(7) . ?
C25 C26 1.516(7) . ?
C27 C31 1.399(7) . ?
C27 C28 1.401(7) . ?
C28 C29 1.389(7) . ?
C29 C30 1.394(7) . ?
C30 C31 1.400(7) . ?
C32 C36 1.373(8) . ?
C32 C33 1.380(9) . ?
C33 C34 1.374(9) . ?
C34 C35 1.396(8) . ?
C35 C36 1.348(7) . ?
C37 C38 1.339(6) . ?
C38 C39 1.483(6) . ?
C38 C45 1.497(6) . ?
C39 C44 1.378(7) . ?
C39 C40 1.382(6) . ?
C40 C41 1.401(7) . ?
C41 C42 1.360(9) . ?
C42 C43 1.374(8) . ?
C43 C44 1.380(7) . ?
C45 C50 1.375(6) . ?
C45 C46 1.383(6) . ?
C46 C47 1.372(6) . ?
C47 C48 1.370(8) . ?
C48 C49 1.366(8) . ?
C49 C50 1.391(7) . ?
C51 C52 1.472(8) . ?
C53 C56 0.88(4) 2_556 ?
C53 C54 1.297(15) . ?
C53 C55 1.56(4) 2_556 ?
C54 C55 1.284(16) . ?
C55 C56 1.363(18) . ?
C55 C53 1.56(4) 2_556 ?
C56 C53 0.88(4) 2_556 ?
C57 C59 1.379(15) 2_666 ?
C57 C58 1.396(13) . ?
C58 C59 1.428(13) . ?
C59 C60 1.315(14) . ?
C59 C57 1.379(15) 2_666 ?
